data_4518556
loop_
_publ_author_name
'Sapianik, Aleksandr A.'
'Dudko, Evgeny R.'
'Kovalenko, Konstantin A.'
'Barsukova, Marina O.'
'Samsonenko, Denis G.'
'Dybtsev, Danil N.'
'Fedin, Vladimir P.'

_publ_section_title
;
 Metal-Organic Frameworks for Highly Selective Separation of Xylene
 Isomers and Single-Crystal X-ray Study of Aromatic Guest-Host Inclusion
 Compounds.
;
_journal_issue 12
_journal_name_full 'ACS applied materials &amp; interfaces'
_journal_page_first 14768
_journal_page_last 14777
_journal_paper_doi 10.1021/acsami.1c02812
_journal_volume 13
_journal_year 2021
_chemical_formula_sum 'C54 H36 Li2 N2 O12 Zn2'
_chemical_formula_weight 1049.47
_space_group_crystal_system monoclinic
_space_group_IT_number 15
_space_group_name_Hall '-C 2yc'
_space_group_name_H-M_alt 'C 1 2/c 1'
_atom_sites_solution_hydrogens geom
_atom_sites_solution_primary dual
_atom_sites_solution_secondary difmap
_audit_creation_method SHELXL-2018/3
_cell_angle_alpha 90
_cell_angle_beta 120.00(2)
_cell_angle_gamma 90
_cell_formula_units_Z 4
_cell_length_a 19.207(8)
_cell_length_b 17.052(5)
_cell_length_c 18.322(7)
_cell_measurement_reflns_used 3741
_cell_measurement_temperature 100(2)
_cell_measurement_theta_max 31.0
_cell_measurement_theta_min 1.9
_cell_volume 5197(3)
_computing_cell_refinement 'XDS (Kabsch, 2010)'
_computing_data_collection 'Marccd (Doyle, 2011)'
_computing_data_reduction 'XDS (Kabsch, 2010)'
_computing_molecular_graphics 'ShelXle (H\"ubschle, 2011)'
_computing_publication_material 'CIFTAB (Sheldrick, 2015)'
_computing_structure_refinement 'SHELXL-2018 (Sheldrick, 2015)'
_computing_structure_solution 'SHELXT-2018 (Sheldrick, 2015)'
_diffrn_ambient_temperature 100(2)
_diffrn_detector_area_resol_mean 12.4
_diffrn_measured_fraction_theta_full 0.981
_diffrn_measured_fraction_theta_max 0.981
_diffrn_measurement_device_type 'Rayonix SX-165 CCD'
_diffrn_measurement_method '\f scan'
_diffrn_radiation_monochromator 'Double Crystal Monochromator'
_diffrn_radiation_source synchrotron
_diffrn_radiation_type synchrotron
_diffrn_radiation_wavelength 0.79313
_diffrn_reflns_av_R_equivalents 0.0699
_diffrn_reflns_av_unetI/netI 0.0670
_diffrn_reflns_Laue_measured_fraction_full 0.981
_diffrn_reflns_Laue_measured_fraction_max 0.981
_diffrn_reflns_limit_h_max 24
_diffrn_reflns_limit_h_min -24
_diffrn_reflns_limit_k_max 15
_diffrn_reflns_limit_k_min -22
_diffrn_reflns_limit_l_max 23
_diffrn_reflns_limit_l_min -20
_diffrn_reflns_number 15937
_diffrn_reflns_point_group_measured_fraction_full 0.981
_diffrn_reflns_point_group_measured_fraction_max 0.981
_diffrn_reflns_theta_full 28.500
_diffrn_reflns_theta_max 31.021
_diffrn_reflns_theta_min 1.909
_diffrn_source synchrotron
_exptl_absorpt_coefficient_mu 1.320
_exptl_absorpt_correction_T_max 1.000
_exptl_absorpt_correction_T_min 0.754
_exptl_absorpt_correction_type multi-scan
_exptl_absorpt_process_details 'XDS (Kabsch, 2010)'
_exptl_crystal_colour yellow
_exptl_crystal_density_diffrn 1.341
_exptl_crystal_description needle
_exptl_crystal_F_000 2144
_exptl_crystal_size_max 0.10
_exptl_crystal_size_mid 0.05
_exptl_crystal_size_min 0.03
_refine_diff_density_max 0.661
_refine_diff_density_min -0.660
_refine_diff_density_rms 0.106
_refine_ls_extinction_coef 0.0072(7)
_refine_ls_extinction_expression Fc^*^=kFc[1+0.001xFc^2^\l^3^/sin(2\q)]^-1/4^
_refine_ls_extinction_method 'SHELXL-2018/3 (Sheldrick 2018)'
_refine_ls_goodness_of_fit_ref 1.058
_refine_ls_hydrogen_treatment constr
_refine_ls_matrix_type full
_refine_ls_number_parameters 452
_refine_ls_number_reflns 5864
_refine_ls_number_restraints 417
_refine_ls_restrained_S_all 1.046
_refine_ls_R_factor_all 0.0936
_refine_ls_R_factor_gt 0.0655
_refine_ls_shift/su_max 0.001
_refine_ls_shift/su_mean 0.000
_refine_ls_structure_factor_coef Fsqd
_refine_ls_weighting_details 'w=1/[\s^2^(Fo^2^)+(0.1175P)^2^+4.8370P] where P=(Fo^2^+2Fc^2^)/3'
_refine_ls_weighting_scheme calc
_refine_ls_wR_factor_gt 0.1778
_refine_ls_wR_factor_ref 0.1952
_reflns_Friedel_coverage 0.000
_reflns_number_gt 4210
_reflns_number_total 5864
_reflns_threshold_expression 'I > 2\s(I)'
_cod_data_source_file oxylene.cif
_cod_data_source_block czl09
_cod_depositor_comments 'Adding full bibliography for 4518556--4518560.cif.'
_cod_original_sg_symbol_H-M 'C 2/c'
_cod_database_code 4518556
_shelx_shelxl_version_number 2018/3
_shelx_space_group_comment
;
The symmetry employed for this shelxl refinement is uniquely defined
by the following loop, which should always be used as a source of
symmetry information in preference to the above space-group names.
They are only intended as comments.
;
_shelx_estimated_absorpt_t_min 0.879
_shelx_estimated_absorpt_t_max 0.961

loop_
_space_group_symop_operation_xyz
'x, y, z'
'-x, y, -z+1/2'
'x+1/2, y+1/2, z'
'-x+1/2, y+1/2, -z+1/2'
'-x, -y, -z'
'x, -y, z-1/2'
'-x+1/2, -y+1/2, -z'
'x+1/2, -y+1/2, z-1/2'

loop_
_atom_site_label
_atom_site_type_symbol
_atom_site_fract_x
_atom_site_fract_y
_atom_site_fract_z
_atom_site_U_iso_or_equiv
_atom_site_adp_type
_atom_site_occupancy
_atom_site_site_symmetry_order
_atom_site_calc_flag
_atom_site_refinement_flags_posn
_atom_site_refinement_flags_adp
_atom_site_refinement_flags_occupancy
_atom_site_disorder_assembly
_atom_site_disorder_group
Li1 Li 0.0718(4) 0.0892(4) 0.2515(4) 0.0339(14) Uani 1 1 d . . . . .
Zn1 Zn 0.23000(2) 0.10905(3) 0.42968(3) 0.03054(19) Uani 1 1 d . . . . .
N1 N 0.3296(2) 0.1216(2) 0.5465(2) 0.0375(8) Uani 1 1 d . . . . .
C11 C 0.3745(2) 0.1861(3) 0.5753(3) 0.0357(8) Uani 1 1 d . . . . .
H11 H 0.359748 0.230824 0.539798 0.043 Uiso 1 1 calc R U . . .
C12 C 0.4418(2) 0.1906(3) 0.6548(3) 0.0398(9) Uani 1 1 d . . . . .
H12 H 0.472451 0.237570 0.673054 0.048 Uiso 1 1 calc R U . . .
C13 C 0.4638(2) 0.1258(3) 0.7073(3) 0.0415(10) Uani 1 1 d . . . . .
C14 C 0.4164(3) 0.0587(3) 0.6778(3) 0.0613(15) Uani 1 1 d . . . . .
H14 H 0.429583 0.013444 0.712376 0.074 Uiso 1 1 calc R U . . .
C15 C 0.3505(3) 0.0586(3) 0.5981(3) 0.0565(13) Uani 1 1 d . . . . .
H15 H 0.318366 0.012606 0.578571 0.068 Uiso 1 1 calc R U . . .
O11 O 0.14848(16) 0.09619(18) 0.46356(18) 0.0372(6) Uani 1 1 d . . . . .
O12 O 0.03889(15) 0.08243(18) 0.33759(16) 0.0351(6) Uani 1 1 d . . . . .
C101 C 0.0762(2) 0.0750(2) 0.4158(2) 0.0331(8) Uani 1 1 d . . . . .
C102 C 0.0349(2) 0.0375(3) 0.4581(2) 0.0421(10) Uani 1 1 d . . . . .
C103 C 0.0351(3) 0.0752(4) 0.5267(3) 0.0566(14) Uani 1 1 d . . . . .
C104 C 0.0003(3) 0.0363(4) 0.5693(3) 0.0525(13) Uani 1 1 d . . . . .
C105 C -0.0067(5) 0.0871(5) 0.6361(6) 0.0399(18) Uani 0.5 1 d . . P . .
H105 H -0.033667 0.064944 0.662708 0.048 Uiso 0.5 1 calc R U P . .
C106 C 0.0241(6) 0.1632(6) 0.6596(6) 0.047(2) Uani 0.5 1 d . . P . .
H106 H 0.022813 0.189355 0.704695 0.057 Uiso 0.5 1 calc R U P . .
C107 C 0.0571(7) 0.2002(5) 0.6146(7) 0.053(2) Uani 0.5 1 d . . P . .
H107 H 0.077437 0.252057 0.629236 0.064 Uiso 0.5 1 calc R U P . .
C108 C 0.0602(5) 0.1624(5) 0.5505(5) 0.0395(18) Uani 0.5 1 d . . P . .
H108 H 0.078496 0.190887 0.518728 0.047 Uiso 0.5 1 calc R U P . .
O21 O 0.23676(17) 0.20131(18) 0.37312(18) 0.0397(7) Uani 1 1 d . . . . .
O22 O 0.11891(17) 0.18697(19) 0.2544(2) 0.0450(7) Uani 1 1 d . . . . .
O23 O 0.24278(19) 0.5068(2) 0.09691(19) 0.0473(8) Uani 1 1 d . . . . .
O24 O 0.3504(2) 0.5132(2) 0.2230(2) 0.0597(10) Uani 1 1 d . . . . .
C201 C 0.1857(2) 0.2184(2) 0.2964(3) 0.0363(8) Uani 1 1 d . . . . .
C202 C 0.2113(2) 0.2835(3) 0.2593(3) 0.0391(9) Uani 1 1 d . . . . .
C203 C 0.2514(3) 0.3455(3) 0.3099(3) 0.0477(11) Uani 1 1 d . . . . .
H203 H 0.262991 0.345891 0.366792 0.057 Uiso 1 1 calc R U . . .
C204 C 0.2757(3) 0.4088(3) 0.2791(3) 0.0472(11) Uani 1 1 d . . . . .
H204 H 0.302790 0.451968 0.315027 0.057 Uiso 1 1 calc R U . . .
C205 C 0.2609(3) 0.4093(3) 0.1981(3) 0.0408(9) Uani 1 1 d . . . . .
C206 C 0.2878(3) 0.4810(3) 0.1709(3) 0.0411(9) Uani 1 1 d . . . . .
C207 C 0.2204(3) 0.3448(3) 0.1435(3) 0.0527(11) Uani 1 1 d . U . . .
C208 C 0.1949(3) 0.2808(3) 0.1752(3) 0.0508(11) Uani 1 1 d . U . . .
C209 C 0.1578(4) 0.2148(4) 0.1211(4) 0.0749(16) Uani 1 1 d . U . . .
H209 H 0.139384 0.172330 0.140605 0.090 Uiso 1 1 calc R U . . .
C210 C 0.1485(6) 0.2115(5) 0.0432(5) 0.096(2) Uani 1 1 d . U . . .
H210 H 0.125127 0.166382 0.009122 0.116 Uiso 1 1 calc R U . . .
C211 C 0.1735(6) 0.2751(5) 0.0121(4) 0.096(2) Uani 1 1 d . U . . .
H211 H 0.165879 0.272716 -0.043205 0.115 Uiso 1 1 calc R U . . .
C212 C 0.2083(4) 0.3395(4) 0.0607(4) 0.0733(16) Uani 1 1 d . U . . .
H212 H 0.224805 0.381641 0.038833 0.088 Uiso 1 1 calc R U . . .
C1 C -0.0102(10) 0.3712(9) -0.1955(11) 0.111(5) Uani 0.25 1 d D U P A -1
C2 C -0.0331(11) 0.4007(10) -0.1405(10) 0.112(4) Uani 0.25 1 d D U P A -1
C3 C -0.1141(12) 0.4136(13) -0.1676(14) 0.108(4) Uani 0.25 1 d D U P A -1
H3 H -0.129709 0.434246 -0.129809 0.129 Uiso 0.25 1 calc R U P A -1
C4 C -0.1718(10) 0.3961(15) -0.2502(15) 0.110(5) Uani 0.25 1 d D U P A -1
H4 H -0.227135 0.404134 -0.268770 0.132 Uiso 0.25 1 calc R U P A -1
C5 C -0.1485(12) 0.3669(14) -0.3057(12) 0.109(5) Uani 0.25 1 d D U P A -1
H5 H -0.187905 0.355879 -0.362453 0.131 Uiso 0.25 1 calc R U P A -1
C6 C -0.0680(13) 0.3539(12) -0.2783(11) 0.102(5) Uani 0.25 1 d D U P A -1
H6 H -0.052237 0.333113 -0.315925 0.122 Uiso 0.25 1 calc R U P A -1
C7 C 0.0754(12) 0.3564(17) -0.1703(18) 0.123(8) Uani 0.25 1 d D U P A -1
H7A H 0.078331 0.335511 -0.218477 0.184 Uiso 0.25 1 calc R U P A -1
H7B H 0.105644 0.405579 -0.151608 0.184 Uiso 0.25 1 calc R U P A -1
H7C H 0.098472 0.318255 -0.124034 0.184 Uiso 0.25 1 calc R U P A -1
C8 C 0.0268(15) 0.4192(17) -0.0507(12) 0.111(5) Uani 0.25 1 d D U P A -1
H8A H -0.001345 0.439421 -0.022332 0.167 Uiso 0.25 1 calc R U P A -1
H8B H 0.056228 0.371472 -0.022123 0.167 Uiso 0.25 1 calc R U P A -1
H8C H 0.064608 0.458828 -0.048737 0.167 Uiso 0.25 1 calc R U P A -1
C1' C -0.0826(10) 0.4417(11) -0.1231(11) 0.107(4) Uani 0.25 1 d D U P B -2
C2' C -0.0429(12) 0.3848(10) -0.0611(13) 0.106(4) Uani 0.25 1 d D U P B -2
H2' H -0.054014 0.330823 -0.074699 0.127 Uiso 0.25 1 calc R U P B -2
C3' C 0.0125(13) 0.4071(12) 0.0202(12) 0.098(5) Uani 0.25 1 d D U P B -2
H3' H 0.039463 0.368249 0.062341 0.118 Uiso 0.25 1 calc R U P B -2
C4' C 0.0288(15) 0.4861(14) 0.0406(12) 0.102(5) Uani 0.25 1 d D U P B -2
H4' H 0.067073 0.501246 0.096442 0.122 Uiso 0.25 1 calc R U P B -2
C5' C -0.0109(16) 0.5428(10) -0.0212(14) 0.102(5) Uani 0.25 1 d D U P B -2
H5' H -0.000669 0.596855 -0.007406 0.122 Uiso 0.25 1 calc R U P B -2
C6' C -0.0659(12) 0.5201(10) -0.1033(12) 0.103(5) Uani 0.25 1 d D U P B -2
C7' C -0.1423(16) 0.4151(17) -0.2101(13) 0.111(5) Uani 0.25 1 d D U P B -2
H7'A H -0.145578 0.357704 -0.211295 0.166 Uiso 0.25 1 calc R U P B -2
H7'B H -0.195142 0.437289 -0.226400 0.166 Uiso 0.25 1 calc R U P B -2
H7'C H -0.125235 0.432823 -0.249625 0.166 Uiso 0.25 1 calc R U P B -2
C8' C -0.1082(17) 0.5821(14) -0.1684(17) 0.137(8) Uani 0.25 1 d D U P B -2
H8'A H -0.088768 0.633898 -0.143111 0.206 Uiso 0.25 1 calc R U P B -2
H8'B H -0.097474 0.574570 -0.214890 0.206 Uiso 0.25 1 calc R U P B -2
H8'C H -0.166215 0.578619 -0.189926 0.206 Uiso 0.25 1 calc R U P B -2

loop_
_atom_site_aniso_label
_atom_site_aniso_U_11
_atom_site_aniso_U_22
_atom_site_aniso_U_33
_atom_site_aniso_U_23
_atom_site_aniso_U_13
_atom_site_aniso_U_12
Li1 0.032(3) 0.040(4) 0.027(3) 0.000(3) 0.013(3) 0.002(3)
Zn1 0.0275(2) 0.0353(3) 0.0258(3) 0.00019(18) 0.01098(18) -0.00005(17)
N1 0.0294(15) 0.043(2) 0.0309(16) -0.0007(15) 0.0079(13) -0.0016(13)
C11 0.0312(17) 0.040(2) 0.0314(19) 0.0017(17) 0.0122(15) -0.0005(15)
C12 0.0338(19) 0.042(2) 0.035(2) -0.0012(18) 0.0116(17) -0.0025(16)
C13 0.035(2) 0.044(2) 0.035(2) -0.0004(18) 0.0090(18) 0.0008(16)
C14 0.055(3) 0.047(3) 0.044(3) 0.009(2) -0.004(2) -0.011(2)
C15 0.049(2) 0.048(3) 0.040(2) 0.012(2) -0.002(2) -0.010(2)
O11 0.0306(13) 0.0515(18) 0.0282(13) -0.0020(12) 0.0138(11) -0.0070(11)
O12 0.0295(12) 0.0483(16) 0.0250(12) 0.0060(12) 0.0118(11) -0.0001(11)
C101 0.0294(16) 0.040(2) 0.0281(18) 0.0011(16) 0.0130(15) -0.0012(15)
C102 0.0347(19) 0.064(3) 0.0240(18) 0.0035(19) 0.0116(16) -0.0076(19)
C103 0.042(2) 0.094(4) 0.032(2) -0.004(2) 0.0165(19) -0.024(2)
C104 0.041(2) 0.082(4) 0.029(2) -0.003(2) 0.0133(18) -0.022(2)
C105 0.045(4) 0.038(4) 0.046(5) 0.001(4) 0.030(4) -0.004(3)
C106 0.063(5) 0.043(5) 0.049(5) -0.007(4) 0.038(5) -0.007(4)
C107 0.079(7) 0.031(4) 0.071(7) -0.009(4) 0.053(6) -0.009(4)
C108 0.051(4) 0.037(4) 0.040(4) 0.004(4) 0.030(4) 0.000(4)
O21 0.0397(14) 0.0437(16) 0.0341(14) 0.0064(13) 0.0172(12) -0.0025(12)
O22 0.0379(15) 0.0475(18) 0.0439(17) 0.0045(14) 0.0163(13) -0.0098(13)
O23 0.0506(17) 0.0479(18) 0.0361(16) 0.0084(14) 0.0162(14) -0.0106(14)
O24 0.0516(18) 0.064(2) 0.0469(19) 0.0098(17) 0.0120(16) -0.0269(17)
C201 0.0375(19) 0.036(2) 0.035(2) 0.0056(17) 0.0183(17) 0.0020(16)
C202 0.040(2) 0.040(2) 0.033(2) 0.0029(18) 0.0149(17) -0.0059(17)
C203 0.051(2) 0.054(3) 0.032(2) 0.006(2) 0.0168(19) -0.011(2)
C204 0.051(2) 0.047(3) 0.037(2) 0.002(2) 0.017(2) -0.013(2)
C205 0.041(2) 0.045(2) 0.032(2) -0.0004(18) 0.0154(17) -0.0119(17)
C206 0.047(2) 0.042(2) 0.034(2) 0.0038(18) 0.0204(18) -0.0073(18)
C207 0.065(3) 0.052(3) 0.044(2) -0.006(2) 0.030(2) -0.020(2)
C208 0.063(3) 0.049(2) 0.043(2) -0.005(2) 0.029(2) -0.017(2)
C209 0.119(4) 0.061(3) 0.060(3) -0.016(3) 0.056(3) -0.044(3)
C210 0.152(5) 0.082(4) 0.064(3) -0.028(3) 0.061(4) -0.061(4)
C211 0.157(5) 0.084(4) 0.058(3) -0.024(3) 0.063(3) -0.054(4)
C212 0.115(4) 0.064(3) 0.053(3) -0.014(3) 0.051(3) -0.037(3)
C1 0.117(7) 0.095(7) 0.115(7) 0.021(6) 0.052(6) -0.011(6)
C2 0.111(5) 0.106(6) 0.115(6) 0.013(5) 0.053(4) -0.008(5)
C3 0.109(6) 0.106(6) 0.111(6) 0.008(5) 0.057(5) -0.001(5)
C4 0.113(7) 0.102(7) 0.111(7) 0.007(6) 0.053(5) -0.006(6)
C5 0.116(7) 0.099(7) 0.110(7) 0.008(6) 0.053(5) -0.008(6)
C6 0.116(7) 0.088(7) 0.103(7) 0.013(6) 0.056(6) -0.011(6)
C7 0.128(10) 0.102(10) 0.120(11) 0.020(10) 0.047(9) -0.003(10)
C8 0.109(6) 0.110(7) 0.114(6) 0.008(6) 0.055(6) -0.008(6)
C1' 0.107(5) 0.108(6) 0.110(6) 0.007(5) 0.059(4) -0.001(5)
C2' 0.106(6) 0.107(6) 0.111(6) 0.009(5) 0.060(5) -0.004(5)
C3' 0.098(6) 0.108(7) 0.106(7) 0.010(6) 0.063(5) -0.001(6)
C4' 0.096(7) 0.115(8) 0.108(7) 0.006(6) 0.061(6) -0.002(6)
C5' 0.098(7) 0.111(8) 0.110(7) 0.003(6) 0.062(6) -0.001(6)
C6' 0.101(7) 0.115(7) 0.107(7) 0.006(6) 0.064(5) -0.001(6)
C7' 0.113(6) 0.104(6) 0.112(6) 0.011(5) 0.054(5) -0.003(5)
C8' 0.127(11) 0.135(11) 0.132(11) -0.003(10) 0.052(9) -0.004(10)

loop_
_atom_type_symbol
_atom_type_description
_atom_type_scat_dispersion_real
_atom_type_scat_dispersion_imag
_atom_type_scat_source
C C 0.0046 0.0022 'International Tables Vol C Tables 4.2.6.8 and 6.1.1.4'
H H 0.0000 0.0000 'International Tables Vol C Tables 4.2.6.8 and 6.1.1.4'
Li Li 0.0000 0.0001 'International Tables Vol C Tables 4.2.6.8 and 6.1.1.4'
N N 0.0087 0.0044 'International Tables Vol C Tables 4.2.6.8 and 6.1.1.4'
O O 0.0147 0.0080 'International Tables Vol C Tables 4.2.6.8 and 6.1.1.4'
Zn Zn 0.2079 1.7386 'International Tables Vol C Tables 4.2.6.8 and 6.1.1.4'

loop_
_geom_angle_atom_site_label_1
_geom_angle_atom_site_label_2
_geom_angle_atom_site_label_3
_geom_angle
_geom_angle_site_symmetry_1
_geom_angle_site_symmetry_3
_geom_angle_publ_flag
Li1 Li1 Zn1 117.3(3) 2 . ?
O12 Li1 Li1 45.0(2) . 2 ?
O12 Li1 Li1 46.3(2) 2 2 ?
O12 Li1 Zn1 73.1(2) . . ?
O12 Li1 Zn1 163.5(3) 2 . ?
O12 Li1 O12 90.8(3) 2 . ?
O22 Li1 Li1 117.8(2) . 2 ?
O22 Li1 Zn1 71.2(2) . . ?
O22 Li1 O12 111.7(4) . . ?
O22 Li1 O12 112.8(4) . 2 ?
O24 Li1 Li1 133.2(3) 4_545 2 ?
O24 Li1 Zn1 65.1(2) 4_545 . ?
O24 Li1 O12 107.3(4) 4_545 . ?
O24 Li1 O12 125.4(4) 4_545 2 ?
O24 Li1 O22 107.2(4) 4_545 . ?
N1 Zn1 Li1 178.03(16) . . ?
O11 Zn1 Li1 78.98(15) . . ?
O11 Zn1 N1 99.06(13) . . ?
O21 Zn1 Li1 79.69(15) . . ?
O21 Zn1 N1 101.42(13) . . ?
O21 Zn1 O11 122.74(13) . . ?
O21 Zn1 O23 119.86(14) . 4_545 ?
O23 Zn1 Li1 83.46(15) 4_545 . ?
O23 Zn1 N1 97.32(14) 4_545 . ?
O23 Zn1 O11 109.55(14) 4_545 . ?
C11 N1 Zn1 125.6(3) . . ?
C11 N1 C15 118.1(4) . . ?
C15 N1 Zn1 116.3(3) . . ?
N1 C11 H11 118.6 . . ?
N1 C11 C12 122.9(4) . . ?
C12 C11 H11 118.6 . . ?
C11 C12 H12 120.4 . . ?
C11 C12 C13 119.1(4) . . ?
C13 C12 H12 120.4 . . ?
C12 C13 C13 122.1(3) . 2_656 ?
C12 C13 C14 118.1(4) . . ?
C14 C13 C13 119.7(3) . 2_656 ?
C13 C14 H14 120.3 . . ?
C15 C14 C13 119.4(5) . . ?
C15 C14 H14 120.3 . . ?
N1 C15 C14 122.3(5) . . ?
N1 C15 H15 118.8 . . ?
C14 C15 H15 118.8 . . ?
C101 O11 Zn1 125.8(3) . . ?
Li1 O12 Li1 88.7(3) 2 . ?
C101 O12 Li1 134.0(3) . . ?
C101 O12 Li1 137.3(3) . 2 ?
O11 C101 C102 116.3(3) . . ?
O12 C101 O11 124.5(4) . . ?
O12 C101 C102 119.2(3) . . ?
C103 C102 C101 120.0(4) . . ?
C104 C102 C101 118.9(4) 5_556 . ?
C104 C102 C103 121.1(4) 5_556 . ?
C102 C103 C104 119.0(5) . . ?
C102 C103 C108 123.1(5) . . ?
C104 C103 C108 117.2(5) . . ?
C102 C104 C103 119.9(5) 5_556 . ?
C102 C104 C105 124.5(5) 5_556 . ?
C103 C104 C105 114.9(5) . . ?
C104 C105 H105 117.7 . . ?
C106 C105 C104 124.6(7) . . ?
C106 C105 H105 117.7 . . ?
C105 C106 H106 120.8 . . ?
C105 C106 C107 118.5(8) . . ?
C107 C106 H106 120.8 . . ?
C106 C107 H107 119.5 . . ?
C108 C107 C106 121.0(8) . . ?
C108 C107 H107 119.5 . . ?
C103 C108 H108 118.3 . . ?
C107 C108 C103 123.3(7) . . ?
C107 C108 H108 118.3 . . ?
C201 O21 Zn1 123.7(3) . . ?
C201 O22 Li1 137.1(3) . . ?
C206 O23 Zn1 116.9(3) . 4 ?
C206 O24 Li1 149.4(4) . 4 ?
O21 C201 C202 114.7(4) . . ?
O22 C201 O21 124.8(4) . . ?
O22 C201 C202 120.5(4) . . ?
C203 C202 C201 117.7(4) . . ?
C203 C202 C208 120.7(4) . . ?
C208 C202 C201 121.6(4) . . ?
C202 C203 H203 119.6 . . ?
C202 C203 C204 120.8(4) . . ?
C204 C203 H203 119.6 . . ?
C203 C204 H204 119.6 . . ?
C205 C204 C203 120.8(4) . . ?
C205 C204 H204 119.6 . . ?
C204 C205 C206 116.4(4) . . ?
C204 C205 C207 120.2(4) . . ?
C207 C205 C206 123.4(4) . . ?
O23 C206 C205 118.1(4) . . ?
O24 C206 O23 123.7(4) . . ?
O24 C206 C205 118.1(4) . . ?
C205 C207 C208 118.6(4) . . ?
C212 C207 C205 122.6(4) . . ?
C212 C207 C208 118.7(5) . . ?
C202 C208 C207 118.9(4) . . ?
C202 C208 C209 122.9(4) . . ?
C209 C208 C207 118.1(4) . . ?
C208 C209 H209 119.3 . . ?
C210 C209 C208 121.5(5) . . ?
C210 C209 H209 119.3 . . ?
C209 C210 H210 119.9 . . ?
C209 C210 C211 120.1(6) . . ?
C211 C210 H210 119.9 . . ?
C210 C211 H211 119.7 . . ?
C212 C211 C210 120.7(6) . . ?
C212 C211 H211 119.7 . . ?
C207 C212 H212 119.5 . . ?
C211 C212 C207 120.9(5) . . ?
C211 C212 H212 119.5 . . ?
C2 C1 C6 120.1(4) . . ?
C2 C1 C7 122.6(9) . . ?
C6 C1 C7 117.3(9) . . ?
C1 C2 C3 120.2(4) . . ?
C1 C2 C8 122.0(9) . . ?
C3 C2 C8 117.8(9) . . ?
C2 C3 H3 120.1 . . ?
C4 C3 C2 119.7(4) . . ?
C4 C3 H3 120.1 . . ?
C3 C4 H4 120.0 . . ?
C3 C4 C5 120.0(4) . . ?
C5 C4 H4 120.0 . . ?
C4 C5 H5 120.0 . . ?
C6 C5 C4 120.1(4) . . ?
C6 C5 H5 120.0 . . ?
C1 C6 H6 120.0 . . ?
C5 C6 C1 120.0(4) . . ?
C5 C6 H6 120.0 . . ?
C1 C7 H7A 109.5 . . ?
C1 C7 H7B 109.5 . . ?
C1 C7 H7C 109.5 . . ?
H7A C7 H7B 109.5 . . ?
H7A C7 H7C 109.5 . . ?
H7B C7 H7C 109.5 . . ?
C2 C8 H8A 109.5 . . ?
C2 C8 H8B 109.5 . . ?
C2 C8 H8C 109.5 . . ?
H8A C8 H8B 109.5 . . ?
H8A C8 H8C 109.5 . . ?
H8B C8 H8C 109.5 . . ?
C2' C1' C7' 118.2(9) . . ?
C6' C1' C2' 120.0(6) . . ?
C6' C1' C7' 121.8(9) . . ?
C1' C2' H2' 120.0 . . ?
C3' C2' C1' 120.0(6) . . ?
C3' C2' H2' 120.0 . . ?
C2' C3' H3' 119.9 . . ?
C2' C3' C4' 120.2(6) . . ?
C4' C3' H3' 119.9 . . ?
C3' C4' H4' 120.1 . . ?
C5' C4' C3' 119.8(6) . . ?
C5' C4' H4' 120.1 . . ?
C4' C5' H5' 120.1 . . ?
C4' C5' C6' 119.8(6) . . ?
C6' C5' H5' 120.1 . . ?
C1' C6' C5' 120.2(6) . . ?
C1' C6' C8' 120.9(9) . . ?
C5' C6' C8' 118.8(9) . . ?
C1' C7' H7'A 109.5 . . ?
C1' C7' H7'B 109.5 . . ?
C1' C7' H7'C 109.5 . . ?
H7'A C7' H7'B 109.5 . . ?
H7'A C7' H7'C 109.5 . . ?
H7'B C7' H7'C 109.5 . . ?
C6' C8' H8'A 109.5 . . ?
C6' C8' H8'B 109.5 . . ?
C6' C8' H8'C 109.5 . . ?
H8'A C8' H8'B 109.5 . . ?
H8'A C8' H8'C 109.5 . . ?
H8'B C8' H8'C 109.5 . . ?

loop_
_geom_bond_atom_site_label_1
_geom_bond_atom_site_label_2
_geom_bond_distance
_geom_bond_site_symmetry_2
_geom_bond_publ_flag
Li1 Li1 2.731(13) 2 ?
Li1 Zn1 3.175(7) . ?
Li1 O12 1.931(7) 2 ?
Li1 O12 1.974(7) . ?
Li1 O22 1.885(8) . ?
Li1 O24 1.852(7) 4_545 ?
Zn1 N1 2.047(3) . ?
Zn1 O11 1.964(3) . ?
Zn1 O21 1.924(3) . ?
Zn1 O23 1.951(3) 4_545 ?
N1 C11 1.333(5) . ?
N1 C15 1.354(6) . ?
C11 H11 0.9500 . ?
C11 C12 1.383(5) . ?
C12 H12 0.9500 . ?
C12 C13 1.386(6) . ?
C13 C13 1.484(8) 2_656 ?
C13 C14 1.392(7) . ?
C14 H14 0.9500 . ?
C14 C15 1.373(6) . ?
C15 H15 0.9500 . ?
O11 C101 1.269(5) . ?
O12 C101 1.247(5) . ?
C101 C102 1.501(5) . ?
C102 C103 1.411(7) . ?
C102 C104 1.398(7) 5_556 ?
C103 C104 1.420(6) . ?
C103 C108 1.557(11) . ?
C104 C105 1.558(10) . ?
C105 H105 0.9500 . ?
C105 C106 1.401(12) . ?
C106 H106 0.9500 . ?
C106 C107 1.414(13) . ?
C107 H107 0.9500 . ?
C107 C108 1.367(13) . ?
C108 H108 0.9500 . ?
O21 C201 1.282(5) . ?
O22 C201 1.240(5) . ?
O23 C206 1.268(5) . ?
O24 C206 1.229(5) . ?
C201 C202 1.508(6) . ?
C202 C203 1.364(6) . ?
C202 C208 1.410(6) . ?
C203 H203 0.9500 . ?
C203 C204 1.402(6) . ?
C204 H204 0.9500 . ?
C204 C205 1.364(6) . ?
C205 C206 1.506(6) . ?
C205 C207 1.427(6) . ?
C207 C208 1.433(7) . ?
C207 C212 1.418(7) . ?
C208 C209 1.432(7) . ?
C209 H209 0.9500 . ?
C209 C210 1.348(8) . ?
C210 H210 0.9500 . ?
C210 C211 1.416(9) . ?
C211 H211 0.9500 . ?
C211 C212 1.361(8) . ?
C212 H212 0.9500 . ?
C1 C2 1.381(8) . ?
C1 C6 1.390(8) . ?
C1 C7 1.490(9) . ?
C2 C3 1.393(8) . ?
C2 C8 1.496(9) . ?
C3 H3 0.9500 . ?
C3 C4 1.389(8) . ?
C4 H4 0.9500 . ?
C4 C5 1.392(8) . ?
C5 H5 0.9500 . ?
C5 C6 1.384(8) . ?
C6 H6 0.9500 . ?
C7 H7A 0.9800 . ?
C7 H7B 0.9800 . ?
C7 H7C 0.9800 . ?
C8 H8A 0.9800 . ?
C8 H8B 0.9800 . ?
C8 H8C 0.9800 . ?
C1' C2' 1.395(8) . ?
C1' C6' 1.381(8) . ?
C1' C7' 1.495(9) . ?
C2' H2' 0.9500 . ?
C2' C3' 1.381(8) . ?
C3' H3' 0.9500 . ?
C3' C4' 1.392(9) . ?
C4' H4' 0.9500 . ?
C4' C5' 1.391(8) . ?
C5' H5' 0.9500 . ?
C5' C6' 1.392(8) . ?
C6' C8' 1.494(9) . ?
C7' H7'A 0.9800 . ?
C7' H7'B 0.9800 . ?
C7' H7'C 0.9800 . ?
C8' H8'A 0.9800 . ?
C8' H8'B 0.9800 . ?
C8' H8'C 0.9800 . ?
